data_7003979
loop_
_publ_author_name
'Dureen, Meghan A.'
'Stephan, Douglas W.'

_publ_section_title
;
 Biphenylamide ligand complexes of Li and Al: hemilabile arene donors?
;
_journal_issue 35
_journal_name_full 'Dalton Transactions'
_journal_page_first 4723
_journal_page_last 4731
_journal_paper_doi 10.1039/b801772g
_journal_year 2008
_chemical_formula_sum 'C32 H33 Li N O2'
_chemical_formula_weight 470.53
_space_group_IT_number 14
_symmetry_cell_setting monoclinic
_symmetry_space_group_name_Hall '-P 2ybc'
_symmetry_space_group_name_H-M 'P 1 21/c 1'
_atom_sites_solution_hydrogens geom
_atom_sites_solution_primary direct
_atom_sites_solution_secondary difmap
_audit_creation_method SHELXL-97
_cell_angle_alpha 90.00
_cell_angle_beta 99.352(3)
_cell_angle_gamma 90.00
_cell_formula_units_Z 4
_cell_length_a 11.2795(18)
_cell_length_b 9.7923(16)
_cell_length_c 24.471(4)
_cell_measurement_temperature 173(2)
_cell_measurement_theta_max 25.0
_cell_measurement_theta_min 2.0
_cell_volume 2667.0(7)
_computing_structure_refinement 'SHELXL-97 (Sheldrick, 1997)'
_computing_structure_solution 'SHELXS-97 (Sheldrick, 1990)'
_diffrn_ambient_temperature 173(2)
_diffrn_measured_fraction_theta_full 0.996
_diffrn_measured_fraction_theta_max 0.996
_diffrn_radiation_monochromator graphite
_diffrn_radiation_source 'fine-focus sealed tube'
_diffrn_radiation_type MoK\a
_diffrn_radiation_wavelength 0.71073
_diffrn_reflns_av_R_equivalents 0.0589
_diffrn_reflns_av_sigmaI/netI 0.0436
_diffrn_reflns_limit_h_max 12
_diffrn_reflns_limit_h_min -12
_diffrn_reflns_limit_k_max 10
_diffrn_reflns_limit_k_min -10
_diffrn_reflns_limit_l_max 27
_diffrn_reflns_limit_l_min -27
_diffrn_reflns_number 21490
_diffrn_reflns_theta_full 23.33
_diffrn_reflns_theta_max 23.33
_diffrn_reflns_theta_min 2.28
_exptl_absorpt_coefficient_mu 0.071
_exptl_absorpt_correction_T_max 1.0000
_exptl_absorpt_correction_T_min 0.722594
_exptl_absorpt_correction_type empirical
_exptl_crystal_density_diffrn 1.172
_exptl_crystal_density_method 'not measured'
_exptl_crystal_F_000 1004
_exptl_crystal_size_max 0.25
_exptl_crystal_size_mid 0.23
_exptl_crystal_size_min 0.19
_refine_diff_density_max 0.424
_refine_diff_density_min -0.315
_refine_diff_density_rms 0.052
_refine_ls_extinction_method none
_refine_ls_goodness_of_fit_ref 1.025
_refine_ls_hydrogen_treatment mixed
_refine_ls_matrix_type full
_refine_ls_number_parameters 325
_refine_ls_number_reflns 3855
_refine_ls_number_restraints 0
_refine_ls_restrained_S_all 1.025
_refine_ls_R_factor_all 0.1359
_refine_ls_R_factor_gt 0.0890
_refine_ls_shift/su_max 0.001
_refine_ls_shift/su_mean 0.000
_refine_ls_structure_factor_coef Fsqd
_refine_ls_weighting_details 'calc w=1/[\s^2^(Fo^2^)+(0.1239P)^2^+3.1512P] where P=(Fo^2^+2Fc^2^)/3'
_refine_ls_weighting_scheme calc
_refine_ls_wR_factor_gt 0.2261
_refine_ls_wR_factor_ref 0.2630
_reflns_number_gt 2396
_reflns_number_total 3855
_reflns_threshold_expression >2sigma(I)
_cod_data_source_file b801772g.txt
_cod_data_source_block (2-C6H4-Ph)2NLi(THF)2
_cod_original_cell_volume 2666.9(7)
_cod_original_sg_symbol_H-M P2(1)/c
_cod_database_code 7003979

loop_
_symmetry_equiv_pos_as_xyz
'x, y, z'
'-x, y+1/2, -z+1/2'
'-x, -y, -z'
'x, -y-1/2, z-1/2'

loop_
_atom_site_label
_atom_site_type_symbol
_atom_site_fract_x
_atom_site_fract_y
_atom_site_fract_z
_atom_site_U_iso_or_equiv
_atom_site_adp_type
_atom_site_occupancy
_atom_site_symmetry_multiplicity
_atom_site_calc_flag
_atom_site_refinement_flags
_atom_site_disorder_assembly
_atom_site_disorder_group
Li1 Li 0.1899(8) 0.6875(9) 0.1348(4) 0.072(2) Uani 1 1 d . . .
N1 N 0.1794(3) 0.4902(4) 0.11963(15) 0.0492(9) Uani 1 1 d . . .
O1 O 0.2876(3) 0.7971(3) 0.09460(16) 0.0773(11) Uani 1 1 d . . .
O2 O 0.1529(3) 0.7911(4) 0.19561(16) 0.0812(11) Uani 1 1 d . . .
C1 C 0.2893(4) 0.4474(4) 0.10751(18) 0.0470(11) Uani 1 1 d . . .
C2 C 0.3974(4) 0.4771(4) 0.14350(18) 0.0497(11) Uani 1 1 d . . .
C3 C 0.5052(4) 0.4538(5) 0.1248(2) 0.0640(13) Uani 1 1 d . . .
H3A H 0.5780 0.4747 0.1486 0.077 Uiso 1 1 calc R . .
C4 C 0.5112(4) 0.4020(6) 0.0734(2) 0.0717(15) Uani 1 1 d . . .
H4A H 0.5867 0.3900 0.0616 0.086 Uiso 1 1 calc R . .
C5 C 0.4063(4) 0.3671(5) 0.0389(2) 0.0651(14) Uani 1 1 d . . .
H5A H 0.4093 0.3286 0.0035 0.078 Uiso 1 1 calc R . .
C6 C 0.2979(4) 0.3883(5) 0.05577(19) 0.0559(12) Uani 1 1 d . . .
H6A H 0.2264 0.3624 0.0319 0.067 Uiso 1 1 calc R . .
C7 C 0.3974(4) 0.5265(5) 0.20096(19) 0.0535(12) Uani 1 1 d . . .
C8 C 0.3205(4) 0.4715(5) 0.2339(2) 0.0638(13) Uani 1 1 d . . .
H8A H 0.2625 0.4057 0.2186 0.077 Uiso 1 1 calc R . .
C9 C 0.3265(5) 0.5104(6) 0.2884(2) 0.0803(16) Uani 1 1 d . . .
H9A H 0.2731 0.4711 0.3102 0.096 Uiso 1 1 calc R . .
C10 C 0.4091(6) 0.6057(7) 0.3113(3) 0.0937(19) Uani 1 1 d . . .
H10A H 0.4125 0.6326 0.3488 0.112 Uiso 1 1 calc R . .
C11 C 0.4858(6) 0.6610(6) 0.2802(3) 0.0891(18) Uani 1 1 d . . .
H11A H 0.5440 0.7259 0.2962 0.107 Uiso 1 1 calc R . .
C12 C 0.4797(5) 0.6232(5) 0.2249(2) 0.0714(15) Uani 1 1 d . . .
H12A H 0.5327 0.6642 0.2032 0.086 Uiso 1 1 calc R . .
C13 C 0.0846(4) 0.4012(5) 0.11158(17) 0.0478(11) Uani 1 1 d . . .
C14 C -0.0355(4) 0.4499(5) 0.09825(18) 0.0546(12) Uani 1 1 d . . .
C15 C -0.1292(4) 0.3584(6) 0.0974(2) 0.0714(15) Uani 1 1 d . . .
H15A H -0.2092 0.3921 0.0892 0.086 Uiso 1 1 calc R . .
C16 C -0.1124(5) 0.2221(7) 0.1077(2) 0.0822(18) Uani 1 1 d . . .
H16A H -0.1793 0.1630 0.1075 0.099 Uiso 1 1 calc R . .
C17 C 0.0038(5) 0.1713(6) 0.1185(2) 0.0732(15) Uani 1 1 d . . .
H17A H 0.0172 0.0764 0.1247 0.088 Uiso 1 1 calc R . .
C18 C 0.1001(4) 0.2597(5) 0.12021(19) 0.0600(13) Uani 1 1 d . . .
H18A H 0.1793 0.2237 0.1274 0.072 Uiso 1 1 calc R . .
C19 C -0.0620(4) 0.5961(5) 0.08223(19) 0.0597(13) Uani 1 1 d . . .
C20 C 0.0038(4) 0.6639(5) 0.0472(2) 0.0655(14) Uani 1 1 d . . .
H20A H 0.0242 0.6040 0.0170 0.079 Uiso 1 1 calc R . .
C21 C -0.0252(6) 0.7952(7) 0.0295(3) 0.0857(18) Uani 1 1 d . . .
H21A H 0.0193 0.8390 0.0048 0.103 Uiso 1 1 calc R . .
C22 C -0.1157(7) 0.8611(8) 0.0471(3) 0.102(2) Uani 1 1 d . . .
H22A H -0.1327 0.9525 0.0353 0.122 Uiso 1 1 calc R . .
C23 C -0.1841(6) 0.8017(7) 0.0814(3) 0.093(2) Uani 1 1 d . . .
H23A H -0.2481 0.8506 0.0932 0.112 Uiso 1 1 calc R . .
C24 C -0.1584(5) 0.6660(7) 0.0990(2) 0.0833(17) Uani 1 1 d . . .
H24A H -0.2064 0.6220 0.1222 0.100 Uiso 1 1 calc R . .
C25 C 0.3371(8) 0.7545(7) 0.0478(4) 0.137(3) Uani 1 1 d . . .
H25A H 0.2748 0.7080 0.0210 0.164 Uiso 1 1 calc R . .
H25B H 0.4035 0.6891 0.0593 0.164 Uiso 1 1 calc R . .
C26 C 0.3816(8) 0.8723(8) 0.0222(5) 0.136(3) Uani 1 1 d . . .
H26A H 0.4591 0.8518 0.0100 0.163 Uiso 1 1 calc R . .
H26B H 0.3232 0.9026 -0.0102 0.163 Uiso 1 1 calc R . .
C28 C 0.3144(12) 0.9326(9) 0.1019(5) 0.199(6) Uani 1 1 d . . .
H28A H 0.3545 0.9499 0.1403 0.239 Uiso 1 1 calc R . .
H28B H 0.2402 0.9881 0.0947 0.239 Uiso 1 1 calc R . .
C29 C 0.0603(7) 0.7501(9) 0.2222(3) 0.122(3) Uani 1 1 d . . .
H29A H 0.0885 0.6836 0.2520 0.147 Uiso 1 1 calc R . .
H29B H -0.0060 0.7089 0.1959 0.147 Uiso 1 1 calc R . .
C30 C 0.0215(12) 0.8828(15) 0.2458(4) 0.248(8) Uani 1 1 d . . .
H30A H -0.0104 0.8690 0.2807 0.298 Uiso 1 1 calc R . .
H30B H -0.0379 0.9331 0.2189 0.298 Uiso 1 1 calc R . .
C31 C 0.1719(9) 0.9676(13) 0.2573(5) 0.196(6) Uani 1 1 d . . .
H31A H 0.1682 1.0614 0.2420 0.235 Uiso 1 1 calc R . .
H31B H 0.2078 0.9698 0.2970 0.235 Uiso 1 1 calc R . .
C32 C 0.2285(6) 0.8855(8) 0.2295(4) 0.144(4) Uani 1 1 d . . .
H32A H 0.3133 0.8876 0.2314 0.173 Uiso 1 1 calc R . .
C33 C 0.3957(15) 0.9689(14) 0.0621(4) 0.255(9) Uani 1 1 d . . .
H33A H 0.3747 1.0600 0.0458 0.307 Uiso 1 1 calc R . .
H33B H 0.4801 0.9711 0.0811 0.307 Uiso 1 1 calc R . .

loop_
_atom_site_aniso_label
_atom_site_aniso_U_11
_atom_site_aniso_U_22
_atom_site_aniso_U_33
_atom_site_aniso_U_23
_atom_site_aniso_U_13
_atom_site_aniso_U_12
Li1 0.063(5) 0.059(5) 0.095(6) -0.014(4) 0.018(5) -0.008(4)
N1 0.036(2) 0.054(2) 0.057(2) -0.0043(18) 0.0071(16) -0.0043(17)
O1 0.081(3) 0.057(2) 0.096(3) -0.0013(19) 0.022(2) -0.0144(18)
O2 0.076(2) 0.078(3) 0.092(3) -0.027(2) 0.021(2) -0.006(2)
C1 0.038(2) 0.047(3) 0.055(3) 0.001(2) 0.005(2) -0.0040(19)
C2 0.038(2) 0.053(3) 0.056(3) 0.007(2) 0.003(2) -0.006(2)
C3 0.039(3) 0.083(4) 0.066(3) 0.007(3) 0.000(2) -0.005(2)
C4 0.038(3) 0.105(4) 0.073(4) 0.002(3) 0.011(2) 0.000(3)
C5 0.052(3) 0.086(4) 0.059(3) -0.006(3) 0.015(2) 0.004(3)
C6 0.042(3) 0.067(3) 0.058(3) -0.005(2) 0.006(2) -0.004(2)
C7 0.045(3) 0.053(3) 0.058(3) 0.005(2) -0.005(2) 0.000(2)
C8 0.067(3) 0.068(3) 0.054(3) 0.003(2) 0.003(2) -0.005(3)
C9 0.085(4) 0.090(4) 0.065(4) -0.003(3) 0.009(3) 0.003(3)
C10 0.108(5) 0.106(5) 0.062(4) -0.012(4) -0.002(4) 0.016(4)
C11 0.084(4) 0.084(4) 0.088(5) -0.023(4) -0.018(4) 0.003(3)
C12 0.064(3) 0.067(3) 0.078(4) -0.002(3) -0.004(3) -0.005(3)
C13 0.041(2) 0.057(3) 0.047(2) -0.005(2) 0.0115(19) -0.006(2)
C14 0.037(2) 0.075(3) 0.052(3) -0.012(2) 0.007(2) -0.005(2)
C15 0.043(3) 0.091(4) 0.082(4) -0.016(3) 0.015(2) -0.013(3)
C16 0.062(4) 0.097(5) 0.093(4) -0.016(3) 0.028(3) -0.036(3)
C17 0.087(4) 0.065(3) 0.071(3) -0.006(3) 0.022(3) -0.022(3)
C18 0.057(3) 0.059(3) 0.064(3) -0.003(2) 0.010(2) -0.007(2)
C19 0.040(3) 0.079(4) 0.055(3) -0.023(3) -0.010(2) 0.010(2)
C20 0.066(3) 0.066(3) 0.058(3) -0.003(3) -0.009(3) -0.009(3)
C21 0.084(4) 0.079(4) 0.084(4) -0.004(3) -0.018(3) -0.001(3)
C22 0.111(6) 0.090(5) 0.091(5) -0.014(4) -0.023(4) 0.009(5)
C23 0.081(4) 0.097(5) 0.090(5) -0.033(4) -0.018(4) 0.045(4)
C24 0.062(3) 0.108(5) 0.076(4) -0.025(3) 0.000(3) 0.012(3)
C25 0.193(8) 0.084(5) 0.161(7) 0.002(5) 0.113(7) -0.022(5)
C26 0.131(7) 0.096(6) 0.200(9) 0.027(6) 0.082(7) 0.004(5)
C28 0.324(15) 0.102(7) 0.198(10) -0.045(7) 0.123(11) -0.092(8)
C29 0.107(5) 0.173(8) 0.093(5) -0.041(5) 0.036(4) -0.044(5)
C30 0.279(15) 0.378(19) 0.112(7) 0.061(9) 0.107(9) 0.219(15)
C31 0.121(7) 0.251(13) 0.199(11) -0.139(10) -0.021(7) 0.037(8)
C32 0.071(4) 0.141(7) 0.223(9) -0.120(7) 0.027(5) -0.014(4)
C33 0.42(2) 0.249(14) 0.102(7) -0.016(8) 0.053(9) -0.258(15)

loop_
_atom_type_symbol
_atom_type_description
_atom_type_scat_dispersion_real
_atom_type_scat_dispersion_imag
_atom_type_scat_source
C C 0.0033 0.0016 'International Tables Vol C Tables 4.2.6.8 and 6.1.1.4'
H H 0.0000 0.0000 'International Tables Vol C Tables 4.2.6.8 and 6.1.1.4'
Li Li -0.0003 0.0001 'International Tables Vol C Tables 4.2.6.8 and 6.1.1.4'
N N 0.0061 0.0033 'International Tables Vol C Tables 4.2.6.8 and 6.1.1.4'
O O 0.0106 0.0060 'International Tables Vol C Tables 4.2.6.8 and 6.1.1.4'

loop_
_geom_angle_atom_site_label_1
_geom_angle_atom_site_label_2
_geom_angle_atom_site_label_3
_geom_angle
_geom_angle_site_symmetry_1
_geom_angle_site_symmetry_3
_geom_angle_publ_flag
O2 Li1 O1 108.6(4) . . ?
O2 Li1 N1 131.1(5) . . ?
O1 Li1 N1 118.3(5) . . ?
O2 Li1 C1 143.2(5) . . ?
O1 Li1 C1 93.6(3) . . ?
N1 Li1 C1 28.81(18) . . ?
O2 Li1 C20 114.6(4) . . ?
O1 Li1 C20 94.4(4) . . ?
N1 Li1 C20 75.9(3) . . ?
C1 Li1 C20 91.6(3) . . ?
C13 N1 C1 118.8(4) . . ?
C13 N1 Li1 132.4(4) . . ?
C1 N1 Li1 108.0(4) . . ?
C28 O1 C25 106.5(6) . . ?
C28 O1 Li1 127.6(6) . . ?
C25 O1 Li1 125.7(4) . . ?
C29 O2 C32 110.0(5) . . ?
C29 O2 Li1 119.6(5) . . ?
C32 O2 Li1 127.8(5) . . ?
N1 C1 C6 120.8(4) . . ?
N1 C1 C2 121.0(4) . . ?
C6 C1 C2 117.7(4) . . ?
N1 C1 Li1 43.2(3) . . ?
C6 C1 Li1 131.6(4) . . ?
C2 C1 Li1 91.0(3) . . ?
C3 C2 C1 118.3(4) . . ?
C3 C2 C7 120.1(4) . . ?
C1 C2 C7 121.5(4) . . ?
C4 C3 C2 122.8(4) . . ?
C3 C4 C5 119.3(4) . . ?
C6 C5 C4 119.8(5) . . ?
C5 C6 C1 121.9(4) . . ?
C8 C7 C12 117.4(5) . . ?
C8 C7 C2 121.4(4) . . ?
C12 C7 C2 121.1(4) . . ?
C9 C8 C7 121.2(5) . . ?
C10 C9 C8 120.5(6) . . ?
C11 C10 C9 119.7(6) . . ?
C10 C11 C12 120.2(6) . . ?
C7 C12 C11 121.0(5) . . ?
N1 C13 C18 122.0(4) . . ?
N1 C13 C14 120.8(4) . . ?
C18 C13 C14 117.0(4) . . ?
C15 C14 C13 118.9(5) . . ?
C15 C14 C19 119.6(4) . . ?
C13 C14 C19 121.4(4) . . ?
C16 C15 C14 123.2(5) . . ?
C15 C16 C17 119.0(5) . . ?
C18 C17 C16 119.6(5) . . ?
C17 C18 C13 122.2(5) . . ?
C20 C19 C24 117.7(5) . . ?
C20 C19 C14 120.8(4) . . ?
C24 C19 C14 121.4(5) . . ?
C21 C20 C19 121.0(6) . . ?
C21 C20 Li1 106.1(4) . . ?
C19 C20 Li1 88.6(3) . . ?
C22 C21 C20 120.3(7) . . ?
C21 C22 C23 122.1(7) . . ?
C22 C23 C24 118.8(6) . . ?
C19 C24 C23 120.1(6) . . ?
O1 C25 C26 109.0(6) . . ?
C33 C26 C25 104.8(8) . . ?
O1 C28 C33 107.1(8) . . ?
O2 C29 C30 102.6(8) . . ?
C29 C30 C31 97.3(6) . . ?
C32 C31 C30 99.1(7) . . ?
C31 C32 O2 114.2(7) . . ?
C26 C33 C28 107.1(7) . . ?

loop_
_geom_bond_atom_site_label_1
_geom_bond_atom_site_label_2
_geom_bond_distance
_geom_bond_site_symmetry_2
_geom_bond_publ_flag
Li1 O2 1.903(9) . ?
Li1 O1 1.920(9) . ?
Li1 N1 1.967(9) . ?
Li1 C1 2.734(9) . ?
Li1 C20 2.756(10) . ?
N1 C13 1.369(5) . ?
N1 C1 1.385(5) . ?
O1 C28 1.366(8) . ?
O1 C25 1.416(7) . ?
O2 C29 1.377(7) . ?
O2 C32 1.429(7) . ?
C1 C6 1.410(6) . ?
C1 C2 1.414(6) . ?
C2 C3 1.386(6) . ?
C2 C7 1.487(6) . ?
C3 C4 1.367(7) . ?
C4 C5 1.380(7) . ?
C5 C6 1.368(6) . ?
C7 C8 1.386(6) . ?
C7 C12 1.387(6) . ?
C8 C9 1.377(7) . ?
C9 C10 1.372(8) . ?
C10 C11 1.355(9) . ?
C11 C12 1.395(8) . ?
C13 C18 1.408(6) . ?
C13 C14 1.423(6) . ?
C14 C15 1.384(7) . ?
C14 C19 1.501(7) . ?
C15 C16 1.366(8) . ?
C16 C17 1.387(8) . ?
C17 C18 1.384(7) . ?
C19 C20 1.390(7) . ?
C19 C24 1.400(7) . ?
C20 C21 1.378(8) . ?
C21 C22 1.336(9) . ?
C22 C23 1.359(9) . ?
C23 C24 1.413(9) . ?
C25 C26 1.441(9) . ?
C26 C33 1.350(12) . ?
C28 C33 1.484(13) . ?
C29 C30 1.515(13) . ?
C30 C31 1.869(18) . ?
C31 C32 1.287(10) . ?
